data_4087888
loop_
_publ_author_name
'Beattie, Ross J.'
'White, Peter S.'
'Templeton, Joseph L.'

_publ_section_title
;
 Regioselectivity of Addition to the Azavinylidene Ligand in
 Tp&#x2032;W(CO)(\h2-HC\\tb CH)(N&#x2550;CHMe): Electrophilic Addition
 versus Oxidation and Radical Coupling
;
_journal_issue 1
_journal_name_full Organometallics
_journal_page_first 32
_journal_paper_doi 10.1021/acs.organomet.5b00678
_journal_volume 35
_journal_year 2015
_chemical_formula_moiety 'C20 H27 B N7 O W, B F4, C H2 Cl2'
_chemical_formula_sum 'C21 H29 B2 Cl2 F4 N7 O W'
_chemical_formula_weight 747.88
_space_group_crystal_system triclinic
_space_group_IT_number 2
_space_group_name_Hall '-P 1'
_space_group_name_H-M_alt 'P -1'
_atom_sites_solution_hydrogens geom
_atom_sites_solution_primary direct
_audit_creation_date 2015-09-11
_audit_creation_method
;
Olex2 1.2
(compiled 2015.01.26 svn.r3150 for OlexSys, GUI svn.r4998)
;
_cell_angle_alpha 69.1200(10)
_cell_angle_beta 76.6510(10)
_cell_angle_gamma 65.4140(10)
_cell_formula_units_Z 2
_cell_length_a 11.4940(2)
_cell_length_b 11.7784(2)
_cell_length_c 12.1042(2)
_cell_measurement_reflns_used 9840
_cell_measurement_temperature 100
_cell_measurement_theta_max 70.08
_cell_measurement_theta_min 3.93
_cell_volume 1385.66(4)
_computing_cell_refinement 'SAINT v8.34A (Bruker, 2013)'
_computing_data_reduction 'SAINT v8.34A (Bruker, 2013)'
_computing_molecular_graphics 'Olex2 (Dolomanov et al., 2009)'
_computing_publication_material 'Olex2 (Dolomanov et al., 2009)'
_computing_structure_refinement 'XL (Sheldrick, 2008)'
_computing_structure_solution 'XT (Sheldrick, 2015)'
_diffrn_ambient_temperature 100
_diffrn_measured_fraction_theta_full 0.975
_diffrn_measured_fraction_theta_max 0.971
_diffrn_measurement_device_type 'Bruker APEX-II CCD'
_diffrn_measurement_method '\f and \w scans'
_diffrn_radiation_type CuK\a
_diffrn_radiation_wavelength 1.54178
_diffrn_reflns_av_R_equivalents 0.0378
_diffrn_reflns_av_unetI/netI 0.0214
_diffrn_reflns_Laue_measured_fraction_full 0.975
_diffrn_reflns_Laue_measured_fraction_max 0.971
_diffrn_reflns_limit_h_max 14
_diffrn_reflns_limit_h_min -14
_diffrn_reflns_limit_k_max 14
_diffrn_reflns_limit_k_min -14
_diffrn_reflns_limit_l_max 14
_diffrn_reflns_limit_l_min -14
_diffrn_reflns_number 34589
_diffrn_reflns_point_group_measured_fraction_full 0.975
_diffrn_reflns_point_group_measured_fraction_max 0.971
_diffrn_reflns_theta_full 67.679
_diffrn_reflns_theta_max 70.074
_diffrn_reflns_theta_min 3.927
_diffrn_standards_number 0
_exptl_absorpt_coefficient_mu 9.999
_exptl_absorpt_correction_T_max 1.0000
_exptl_absorpt_correction_T_min 0.2717
_exptl_absorpt_correction_type numerical
_exptl_absorpt_process_details
;
SADABS-2014/5 (Bruker,2014/5) was used for absorption correction.
wR2(int) was 0.0644 before and 0.0474 after correction.
The Ratio of minimum to maximum transmission is 0.2717.
The \l/2 correction factor is 0.00150.
;
_exptl_crystal_colour 'clear light green'
_exptl_crystal_colour_lustre clear
_exptl_crystal_colour_modifier light
_exptl_crystal_colour_primary green
_exptl_crystal_density_diffrn 1.792
_exptl_crystal_description plate
_exptl_crystal_F_000 732
_exptl_crystal_size_max 0.244
_exptl_crystal_size_mid 0.077
_exptl_crystal_size_min 0.038
_refine_diff_density_max 2.053
_refine_diff_density_min -0.660
_refine_diff_density_rms 0.098
_refine_ls_extinction_method none
_refine_ls_goodness_of_fit_ref 1.135
_refine_ls_hydrogen_treatment constr
_refine_ls_matrix_type full
_refine_ls_number_parameters 350
_refine_ls_number_reflns 5118
_refine_ls_number_restraints 0
_refine_ls_restrained_S_all 1.135
_refine_ls_R_factor_all 0.0263
_refine_ls_R_factor_gt 0.0249
_refine_ls_shift/su_max 0.002
_refine_ls_shift/su_mean 0.000
_refine_ls_structure_factor_coef Fsqd
_refine_ls_weighting_details 'w=1/[\s^2^(Fo^2^)+(0.0309P)^2^+2.2246P] where P=(Fo^2^+2Fc^2^)/3'
_refine_ls_weighting_scheme calc
_refine_ls_wR_factor_gt 0.0615
_refine_ls_wR_factor_ref 0.0621
_reflns_Friedel_coverage 0.000
_reflns_number_gt 4918
_reflns_number_total 5118
_reflns_threshold_expression 'I > 2\s(I)'
_cod_data_source_file om5b00678_si_004.cif
_cod_data_source_block x1509003
_cod_database_code 4087888
_shelx_space_group_comment
;
The symmetry employed for this shelxl refinement is uniquely defined
by the following loop, which should always be used as a source of
symmetry information in preference to the above space-group names.
They are only intended as comments.
;
_shelx_estimated_absorpt_t_max 0.702
_shelx_estimated_absorpt_t_min 0.194
_olex2_refinement_description
;
1. Fixed Uiso
 At 1.2 times of:
  All B(H) groups, All C(H) groups, All C(H,H) groups
 At 1.5 times of:
  All C(H,H,H) groups
2.a Ternary CH refined with riding coordinates:
 B9(H9)
2.b Secondary CH2 refined with riding coordinates:
 C36(H36A,H36B)
2.c Aromatic/amide H refined with riding coordinates:
 C5(H5), C13(H13), C20(H20), C24(H24), C25(H25)
2.d Idealised Me refined as rotating group:
 C7(H7A,H7B,H7C), C8(H8A,H8B,H8C), C15(H15A,H15B,H15C), C16(H16A,H16B,H16C),
 C22(H22A,H22B,H22C), C23(H23A,H23B,H23C), C30(H30A,H30B,H30C)
;
_shelx_shelxl_version_number 2014/7
_olex2_submission_special_instructions 'No special instructions were received'

loop_
_space_group_symop_operation_xyz
'x, y, z'
'-x, -y, -z'

loop_
_atom_site_label
_atom_site_type_symbol
_atom_site_fract_x
_atom_site_fract_y
_atom_site_fract_z
_atom_site_U_iso_or_equiv
_atom_site_adp_type
_atom_site_occupancy
_atom_site_site_symmetry_order
_atom_site_calc_flag
_atom_site_refinement_flags_posn
W1 W 0.31609(2) 0.69517(2) 0.75744(2) 0.01767(6) Uani 1 1 d .
N2 N 0.1972(3) 0.9037(3) 0.6749(2) 0.0189(5) Uani 1 1 d .
N3 N 0.2025(3) 0.9533(3) 0.5534(2) 0.0179(5) Uani 1 1 d .
C4 C 0.1123(3) 1.0742(3) 0.5210(3) 0.0203(7) Uani 1 1 d .
C5 C 0.0489(3) 1.1058(3) 0.6239(3) 0.0229(7) Uani 1 1 d .
H5 H -0.0186 1.1855 0.6294 0.027 Uiso 1 1 calc R
C6 C 0.1036(3) 0.9972(3) 0.7185(3) 0.0207(7) Uani 1 1 d .
C7 C 0.0678(4) 0.9851(3) 0.8480(3) 0.0268(7) Uani 1 1 d .
H7A H 0.1022 0.8930 0.8944 0.040 Uiso 1 1 calc GR
H7B H -0.0260 1.0195 0.8638 0.040 Uiso 1 1 calc GR
H7C H 0.1038 1.0350 0.8707 0.040 Uiso 1 1 calc GR
C8 C 0.0872(4) 1.1503(3) 0.3945(3) 0.0268(7) Uani 1 1 d .
H8A H 0.1673 1.1568 0.3480 0.040 Uiso 1 1 calc GR
H8B H 0.0235 1.2381 0.3910 0.040 Uiso 1 1 calc GR
H8C H 0.0543 1.1056 0.3617 0.040 Uiso 1 1 calc GR
B9 B 0.3116(4) 0.8765(4) 0.4778(3) 0.0196(7) Uani 1 1 d .
H9 H 0.3105 0.9294 0.3922 0.024 Uiso 1 1 calc R
N10 N 0.4425(3) 0.8395(3) 0.5224(2) 0.0185(5) Uani 1 1 d .
N11 N 0.4679(3) 0.7603(3) 0.6369(2) 0.0191(5) Uani 1 1 d .
C12 C 0.5933(3) 0.7311(3) 0.6448(3) 0.0221(7) Uani 1 1 d .
C13 C 0.6472(3) 0.7905(3) 0.5359(3) 0.0236(7) Uani 1 1 d .
H13 H 0.7337 0.7858 0.5168 0.028 Uiso 1 1 calc R
C14 C 0.5502(3) 0.8576(3) 0.4610(3) 0.0211(7) Uani 1 1 d .
C15 C 0.5575(4) 0.9356(3) 0.3330(3) 0.0268(7) Uani 1 1 d .
H15A H 0.5556 0.8865 0.2833 0.040 Uiso 1 1 calc GR
H15B H 0.6375 0.9526 0.3118 0.040 Uiso 1 1 calc GR
H15C H 0.4840 1.0187 0.3201 0.040 Uiso 1 1 calc GR
C16 C 0.6580(4) 0.6486(4) 0.7556(3) 0.0294(8) Uani 1 1 d .
H16A H 0.5989 0.6689 0.8245 0.044 Uiso 1 1 calc GR
H16B H 0.7349 0.6666 0.7522 0.044 Uiso 1 1 calc GR
H16C H 0.6828 0.5561 0.7628 0.044 Uiso 1 1 calc GR
N17 N 0.2967(3) 0.7473(3) 0.4933(2) 0.0199(6) Uani 1 1 d .
N18 N 0.3105(3) 0.6518(3) 0.6013(2) 0.0199(6) Uani 1 1 d .
C19 C 0.3164(3) 0.5437(3) 0.5809(3) 0.0232(7) Uani 1 1 d .
C20 C 0.3047(3) 0.5708(4) 0.4622(3) 0.0264(7) Uani 1 1 d .
H20 H 0.3035 0.5128 0.4249 0.032 Uiso 1 1 calc R
C21 C 0.2950(3) 0.6988(3) 0.4087(3) 0.0224(7) Uani 1 1 d .
C22 C 0.2867(4) 0.7783(4) 0.2814(3) 0.0273(8) Uani 1 1 d .
H22A H 0.3671 0.7935 0.2490 0.041 Uiso 1 1 calc GR
H22B H 0.2151 0.8624 0.2752 0.041 Uiso 1 1 calc GR
H22C H 0.2724 0.7314 0.2364 0.041 Uiso 1 1 calc GR
C23 C 0.3359(4) 0.4160(3) 0.6759(3) 0.0300(8) Uani 1 1 d .
H23A H 0.4220 0.3810 0.7019 0.045 Uiso 1 1 calc GR
H23B H 0.3273 0.3542 0.6444 0.045 Uiso 1 1 calc GR
H23C H 0.2713 0.4294 0.7435 0.045 Uiso 1 1 calc GR
C24 C 0.1431(4) 0.6861(4) 0.8366(3) 0.0247(7) Uani 1 1 d .
H24 H 0.0531 0.7340 0.8383 0.030 Uiso 1 1 calc R
C25 C 0.2299(4) 0.5754(3) 0.8834(3) 0.0270(8) Uani 1 1 d .
H25 H 0.2446 0.4917 0.9400 0.032 Uiso 1 1 calc R
C26 C 0.4461(3) 0.5228(3) 0.8247(3) 0.0237(7) Uani 1 1 d .
O27 O 0.5179(3) 0.4222(2) 0.8705(3) 0.0336(6) Uani 1 1 d .
N28 N 0.3539(3) 0.7756(3) 0.8703(2) 0.0219(6) Uani 1 1 d .
C29 C 0.3746(3) 0.8280(3) 0.9221(3) 0.0240(7) Uani 1 1 d .
C30 C 0.3989(4) 0.8990(4) 0.9853(3) 0.0304(8) Uani 1 1 d .
H30A H 0.4244 0.9698 0.9279 0.046 Uiso 1 1 calc GR
H30B H 0.4681 0.8393 1.0363 0.046 Uiso 1 1 calc GR
H30C H 0.3206 0.9357 1.0342 0.046 Uiso 1 1 calc GR
B31 B 0.7669(4) 0.7952(4) 0.9440(4) 0.0301(9) Uani 1 1 d .
F32 F 0.6764(3) 0.8744(3) 0.8634(2) 0.0529(7) Uani 1 1 d .
F33 F 0.7055(3) 0.7693(3) 1.0565(2) 0.0598(8) Uani 1 1 d .
F34 F 0.8454(3) 0.8591(3) 0.9375(4) 0.0688(10) Uani 1 1 d .
F35 F 0.8424(2) 0.6789(2) 0.9165(3) 0.0450(6) Uani 1 1 d .
C36 C 0.9976(4) 0.4113(5) 0.8134(4) 0.0427(10) Uani 1 1 d .
H36A H 1.0836 0.3559 0.8417 0.051 Uiso 1 1 calc R
H36B H 0.9610 0.4860 0.8466 0.051 Uiso 1 1 calc R
Cl37 Cl 0.89778(11) 0.31997(10) 0.86384(9) 0.0429(2) Uani 1 1 d .
Cl38 Cl 1.01281(12) 0.46978(14) 0.65614(11) 0.0582(3) Uani 1 1 d .

loop_
_atom_site_aniso_label
_atom_site_aniso_U_11
_atom_site_aniso_U_22
_atom_site_aniso_U_33
_atom_site_aniso_U_23
_atom_site_aniso_U_13
_atom_site_aniso_U_12
W1 0.01907(9) 0.01385(8) 0.01535(8) -0.00204(5) -0.00180(5) -0.00337(6)
N2 0.0198(14) 0.0174(13) 0.0161(13) -0.0012(10) -0.0020(10) -0.0066(11)
N3 0.0186(14) 0.0162(12) 0.0171(13) -0.0020(10) -0.0025(10) -0.0066(11)
C4 0.0186(17) 0.0168(15) 0.0226(16) -0.0004(13) -0.0045(13) -0.0068(13)
C5 0.0156(17) 0.0188(15) 0.0283(18) -0.0054(14) -0.0019(13) -0.0020(13)
C6 0.0189(17) 0.0188(15) 0.0221(16) -0.0058(13) 0.0009(13) -0.0065(13)
C7 0.0260(19) 0.0233(17) 0.0239(17) -0.0084(14) 0.0012(14) -0.0030(15)
C8 0.0256(19) 0.0204(16) 0.0264(18) 0.0008(14) -0.0076(14) -0.0047(14)
B9 0.0182(19) 0.0193(17) 0.0176(17) -0.0036(14) -0.0010(14) -0.0052(15)
N10 0.0194(15) 0.0159(12) 0.0177(13) -0.0027(10) -0.0010(11) -0.0065(11)
N11 0.0196(14) 0.0154(12) 0.0197(13) -0.0037(11) -0.0053(11) -0.0036(11)
C12 0.0215(18) 0.0192(15) 0.0265(17) -0.0100(14) -0.0030(14) -0.0051(13)
C13 0.0188(17) 0.0223(16) 0.0319(18) -0.0126(14) -0.0001(14) -0.0071(14)
C14 0.0205(17) 0.0170(15) 0.0262(17) -0.0107(13) 0.0050(13) -0.0074(13)
C15 0.029(2) 0.0227(16) 0.0258(18) -0.0053(14) 0.0055(14) -0.0124(15)
C16 0.0224(19) 0.0336(19) 0.0306(19) -0.0080(16) -0.0083(15) -0.0069(16)
N17 0.0200(15) 0.0220(14) 0.0145(13) -0.0042(11) -0.0002(10) -0.0066(12)
N18 0.0186(14) 0.0178(13) 0.0210(14) -0.0046(11) -0.0012(11) -0.0058(11)
C19 0.0189(18) 0.0212(16) 0.0295(18) -0.0102(14) -0.0008(14) -0.0060(14)
C20 0.0243(19) 0.0278(18) 0.0303(19) -0.0148(15) -0.0019(14) -0.0079(15)
C21 0.0171(17) 0.0289(17) 0.0218(17) -0.0116(14) 0.0005(13) -0.0068(14)
C22 0.0252(19) 0.0361(19) 0.0201(17) -0.0120(15) -0.0010(14) -0.0083(16)
C23 0.036(2) 0.0195(16) 0.035(2) -0.0066(15) -0.0057(16) -0.0105(15)
C24 0.0231(18) 0.0281(17) 0.0212(17) -0.0057(14) 0.0046(13) -0.0127(15)
C25 0.034(2) 0.0226(17) 0.0221(17) -0.0023(14) 0.0033(14) -0.0146(16)
C26 0.0235(18) 0.0184(16) 0.0230(17) -0.0033(13) -0.0035(14) -0.0037(14)
O27 0.0312(15) 0.0209(13) 0.0370(15) -0.0018(11) -0.0075(12) -0.0021(11)
N28 0.0229(15) 0.0204(13) 0.0187(14) -0.0041(11) -0.0024(11) -0.0056(12)
C29 0.0229(18) 0.0225(16) 0.0185(16) -0.0013(14) -0.0001(13) -0.0056(14)
C30 0.037(2) 0.0319(19) 0.0235(18) -0.0083(15) -0.0029(15) -0.0141(17)
B31 0.029(2) 0.025(2) 0.033(2) -0.0023(17) -0.0069(18) -0.0094(18)
F32 0.0400(15) 0.0574(16) 0.0347(13) -0.0011(12) -0.0097(11) 0.0000(13)
F33 0.0539(18) 0.0639(18) 0.0318(14) 0.0044(13) -0.0004(12) -0.0110(15)
F34 0.0338(16) 0.0533(17) 0.133(3) -0.051(2) 0.0057(17) -0.0162(13)
F35 0.0409(14) 0.0330(12) 0.0610(17) -0.0172(12) -0.0100(12) -0.0080(11)
C36 0.039(2) 0.047(2) 0.040(2) -0.011(2) -0.0086(19) -0.013(2)
Cl37 0.0565(7) 0.0328(5) 0.0380(5) -0.0045(4) -0.0101(5) -0.0172(5)
Cl38 0.0462(7) 0.0669(8) 0.0423(6) -0.0013(6) -0.0007(5) -0.0170(6)

loop_
_atom_type_symbol
_atom_type_description
_atom_type_scat_dispersion_real
_atom_type_scat_dispersion_imag
_atom_type_scat_source
C C 0.0181 0.0091 'International Tables Vol C Tables 4.2.6.8 and 6.1.1.4'
H H 0.0000 0.0000 'International Tables Vol C Tables 4.2.6.8 and 6.1.1.4'
B B 0.0090 0.0039 'International Tables Vol C Tables 4.2.6.8 and 6.1.1.4'
Cl Cl 0.3639 0.7018 'International Tables Vol C Tables 4.2.6.8 and 6.1.1.4'
F F 0.0727 0.0534 'International Tables Vol C Tables 4.2.6.8 and 6.1.1.4'
N N 0.0311 0.0180 'International Tables Vol C Tables 4.2.6.8 and 6.1.1.4'
O O 0.0492 0.0322 'International Tables Vol C Tables 4.2.6.8 and 6.1.1.4'
W W -5.4734 5.5774 'International Tables Vol C Tables 4.2.6.8 and 6.1.1.4'

loop_
_geom_angle_atom_site_label_1
_geom_angle_atom_site_label_2
_geom_angle_atom_site_label_3
_geom_angle
N11 W1 N2 80.53(10)
N18 W1 N2 89.00(10)
N18 W1 N11 79.42(10)
C24 W1 N2 82.92(12)
C24 W1 N11 162.87(13)
C24 W1 N18 95.96(13)
C24 W1 C25 36.87(15)
C24 W1 N28 99.65(13)
C25 W1 N2 119.51(13)
C25 W1 N11 159.96(13)
C25 W1 N18 99.98(13)
C25 W1 N28 98.75(13)
C26 W1 N2 169.72(13)
C26 W1 N11 90.41(13)
C26 W1 N18 94.14(13)
C26 W1 C24 106.44(15)
C26 W1 C25 69.60(15)
C26 W1 N28 91.37(13)
N28 W1 N2 82.70(10)
N28 W1 N11 82.63(11)
N28 W1 N18 161.24(11)
N3 N2 W1 119.4(2)
C6 N2 W1 133.5(2)
C6 N2 N3 106.6(3)
N2 N3 B9 119.0(3)
C4 N3 N2 110.5(3)
C4 N3 B9 130.1(3)
N3 C4 C5 107.3(3)
N3 C4 C8 123.3(3)
C5 C4 C8 129.3(3)
C4 C5 H5 126.7
C4 C5 C6 106.5(3)
C6 C5 H5 126.7
N2 C6 C5 109.1(3)
N2 C6 C7 124.4(3)
C5 C6 C7 126.5(3)
C6 C7 H7A 109.5
C6 C7 H7B 109.5
C6 C7 H7C 109.5
H7A C7 H7B 109.5
H7A C7 H7C 109.5
H7B C7 H7C 109.5
C4 C8 H8A 109.5
C4 C8 H8B 109.5
C4 C8 H8C 109.5
H8A C8 H8B 109.5
H8A C8 H8C 109.5
H8B C8 H8C 109.5
N3 B9 H9 110.3
N3 B9 N10 109.6(3)
N3 B9 N17 109.5(3)
N10 B9 H9 110.3
N17 B9 H9 110.3
N17 B9 N10 106.9(3)
N11 N10 B9 120.2(3)
C14 N10 B9 129.5(3)
C14 N10 N11 109.6(3)
N10 N11 W1 119.1(2)
C12 N11 W1 133.9(2)
C12 N11 N10 106.7(3)
N11 C12 C13 109.2(3)
N11 C12 C16 123.4(3)
C13 C12 C16 127.5(3)
C12 C13 H13 126.7
C14 C13 C12 106.6(3)
C14 C13 H13 126.7
N10 C14 C13 108.0(3)
N10 C14 C15 123.5(3)
C13 C14 C15 128.5(3)
C14 C15 H15A 109.5
C14 C15 H15B 109.5
C14 C15 H15C 109.5
H15A C15 H15B 109.5
H15A C15 H15C 109.5
H15B C15 H15C 109.5
C12 C16 H16A 109.5
C12 C16 H16B 109.5
C12 C16 H16C 109.5
H16A C16 H16B 109.5
H16A C16 H16C 109.5
H16B C16 H16C 109.5
N18 N17 B9 120.5(3)
C21 N17 B9 128.5(3)
C21 N17 N18 109.8(3)
N17 N18 W1 120.0(2)
C19 N18 W1 133.8(2)
C19 N18 N17 106.2(3)
N18 C19 C20 109.7(3)
N18 C19 C23 122.9(3)
C20 C19 C23 127.4(3)
C19 C20 H20 126.8
C21 C20 C19 106.4(3)
C21 C20 H20 126.8
N17 C21 C20 107.9(3)
N17 C21 C22 121.9(3)
C20 C21 C22 130.1(3)
C21 C22 H22A 109.5
C21 C22 H22B 109.5
C21 C22 H22C 109.5
H22A C22 H22B 109.5
H22A C22 H22C 109.5
H22B C22 H22C 109.5
C19 C23 H23A 109.5
C19 C23 H23B 109.5
C19 C23 H23C 109.5
H23A C23 H23B 109.5
H23A C23 H23C 109.5
H23B C23 H23C 109.5
W1 C24 H24 143.6
C25 C24 W1 72.8(2)
C25 C24 H24 143.6
W1 C25 H25 144.8
C24 C25 W1 70.3(2)
C24 C25 H25 144.8
O27 C26 W1 175.9(3)
C29 N28 W1 173.8(3)
N28 C29 C30 178.1(4)
C29 C30 H30A 109.5
C29 C30 H30B 109.5
C29 C30 H30C 109.5
H30A C30 H30B 109.5
H30A C30 H30C 109.5
H30B C30 H30C 109.5
F32 B31 F35 110.5(4)
F33 B31 F32 109.4(4)
F33 B31 F35 110.0(3)
F34 B31 F32 108.7(4)
F34 B31 F33 109.9(4)
F34 B31 F35 108.3(4)
H36A C36 H36B 108.1
Cl37 C36 H36A 109.5
Cl37 C36 H36B 109.5
Cl37 C36 Cl38 110.7(3)
Cl38 C36 H36A 109.5
Cl38 C36 H36B 109.5

loop_
_geom_bond_atom_site_label_1
_geom_bond_atom_site_label_2
_geom_bond_distance
W1 N2 2.233(3)
W1 N11 2.214(3)
W1 N18 2.147(3)
W1 C24 2.027(4)
W1 C25 2.056(3)
W1 C26 1.969(3)
W1 N28 2.120(3)
N2 N3 1.373(4)
N2 C6 1.347(4)
N3 C4 1.348(4)
N3 B9 1.532(5)
C4 C5 1.380(5)
C4 C8 1.498(5)
C5 H5 0.9500
C5 C6 1.401(5)
C6 C7 1.496(5)
C7 H7A 0.9800
C7 H7B 0.9800
C7 H7C 0.9800
C8 H8A 0.9800
C8 H8B 0.9800
C8 H8C 0.9800
B9 H9 1.0000
B9 N10 1.552(4)
B9 N17 1.542(5)
N10 N11 1.383(4)
N10 C14 1.346(4)
N11 C12 1.354(4)
C12 C13 1.391(5)
C12 C16 1.493(5)
C13 H13 0.9500
C13 C14 1.383(5)
C14 C15 1.496(5)
C15 H15A 0.9800
C15 H15B 0.9800
C15 H15C 0.9800
C16 H16A 0.9800
C16 H16B 0.9800
C16 H16C 0.9800
N17 N18 1.378(4)
N17 C21 1.344(4)
N18 C19 1.352(4)
C19 C20 1.382(5)
C19 C23 1.497(5)
C20 H20 0.9500
C20 C21 1.379(5)
C21 C22 1.492(5)
C22 H22A 0.9800
C22 H22B 0.9800
C22 H22C 0.9800
C23 H23A 0.9800
C23 H23B 0.9800
C23 H23C 0.9800
C24 H24 0.9500
C24 C25 1.291(5)
C25 H25 0.9500
C26 O27 1.149(4)
N28 C29 1.139(5)
C29 C30 1.452(5)
C30 H30A 0.9800
C30 H30B 0.9800
C30 H30C 0.9800
B31 F32 1.384(5)
B31 F33 1.373(5)
B31 F34 1.369(5)
B31 F35 1.395(5)
C36 H36A 0.9900
C36 H36B 0.9900
C36 Cl37 1.755(5)
C36 Cl38 1.773(5)

loop_
_geom_torsion_atom_site_label_1
_geom_torsion_atom_site_label_2
_geom_torsion_atom_site_label_3
_geom_torsion_atom_site_label_4
_geom_torsion
W1 N2 N3 C4 171.9(2)
W1 N2 N3 B9 -14.5(4)
W1 N2 C6 C5 -171.3(2)
W1 N2 C6 C7 9.8(5)
W1 N11 C12 C13 173.2(2)
W1 N11 C12 C16 -7.2(5)
W1 N18 C19 C20 178.3(2)
W1 N18 C19 C23 -3.0(5)
N2 N3 C4 C5 1.6(4)
N2 N3 C4 C8 -175.3(3)
N2 N3 B9 N10 -50.6(4)
N2 N3 B9 N17 66.3(4)
N3 N2 C6 C5 0.5(4)
N3 N2 C6 C7 -178.3(3)
N3 C4 C5 C6 -1.2(4)
N3 B9 N10 N11 61.8(4)
N3 B9 N10 C14 -128.8(3)
N3 B9 N17 N18 -66.1(4)
N3 B9 N17 C21 128.0(3)
C4 N3 B9 N10 121.6(3)
C4 N3 B9 N17 -121.5(3)
C4 C5 C6 N2 0.4(4)
C4 C5 C6 C7 179.3(3)
C6 N2 N3 C4 -1.3(3)
C6 N2 N3 B9 172.3(3)
C8 C4 C5 C6 175.4(3)
B9 N3 C4 C5 -171.1(3)
B9 N3 C4 C8 12.0(5)
B9 N10 N11 W1 -2.9(4)
B9 N10 N11 C12 172.0(3)
B9 N10 C14 C13 -170.8(3)
B9 N10 C14 C15 8.0(5)
B9 N17 N18 W1 12.0(4)
B9 N17 N18 C19 -168.7(3)
B9 N17 C21 C20 168.6(3)
B9 N17 C21 C22 -10.2(5)
N10 B9 N17 N18 52.5(4)
N10 B9 N17 C21 -113.4(4)
N10 N11 C12 C13 -0.5(4)
N10 N11 C12 C16 179.0(3)
N11 N10 C14 C13 -0.4(3)
N11 N10 C14 C15 178.3(3)
N11 C12 C13 C14 0.2(4)
C12 C13 C14 N10 0.1(4)
C12 C13 C14 C15 -178.5(3)
C14 N10 N11 W1 -174.3(2)
C14 N10 N11 C12 0.6(3)
C16 C12 C13 C14 -179.3(3)
N17 B9 N10 N11 -56.8(4)
N17 B9 N10 C14 112.7(3)
N17 N18 C19 C20 -0.8(4)
N17 N18 C19 C23 177.9(3)
N18 N17 C21 C20 1.5(4)
N18 N17 C21 C22 -177.3(3)
N18 C19 C20 C21 1.7(4)
C19 C20 C21 N17 -1.9(4)
C19 C20 C21 C22 176.8(4)
C21 N17 N18 W1 -179.7(2)
C21 N17 N18 C19 -0.4(4)
C23 C19 C20 C21 -176.9(4)
